data_2206199
loop_
_publ_author_name
'Sun, Xian-Ming'
'Qu, Yang'

_publ_section_title
;
 1,4-Dimethyl-1,4-diazoniabicyclo[2.2.2]octane tetrachlorocuprate(II)
;
_journal_issue 7
_journal_name_full 'Acta Crystallographica Section E'
_journal_page_first m1360
_journal_page_last m1362
_journal_paper_doi 10.1107/S160053680501860X
_journal_volume 61
_journal_year 2005
_chemical_formula_iupac '(C8 H18 N2) [Cu Cl4]'
_chemical_formula_moiety ' C8 H18 N2 2+ , Cl Cu 2-'
_chemical_formula_sum 'C8 H18 Cl4 Cu N2'
_chemical_formula_weight 347.58
_chemical_name_systematic
;
1,4-Dimethyl-1,4-diazoniabicyclo[2.2.2]octane tetrachlorocuprate(II)
;
_space_group_IT_number 29
_symmetry_cell_setting orthorhombic
_symmetry_space_group_name_Hall 'P 2c -2ac'
_symmetry_space_group_name_H-M 'P c a 21'
_atom_sites_solution_hydrogens geom
_atom_sites_solution_primary direct
_atom_sites_solution_secondary difmap
_audit_creation_method SHELXL97
_cell_angle_alpha 90.00
_cell_angle_beta 90.00
_cell_angle_gamma 90.00
_cell_formula_units_Z 8
_cell_length_a 19.6572(16)
_cell_length_b 8.0741(7)
_cell_length_c 17.6413(15)
_cell_measurement_reflns_used 3800
_cell_measurement_temperature 298(2)
_cell_measurement_theta_max 28.25
_cell_measurement_theta_min 2.02
_cell_volume 2799.9(4)
_computing_cell_refinement SMART
_computing_data_collection 'SMART (Siemens, 1996)'
_computing_data_reduction 'SAINT (Siemens, 1996)'
_computing_molecular_graphics 'SHELXTL (Sheldrick, 1997b)'
_computing_publication_material SHELXTL
_computing_structure_refinement 'SHELXL97 (Sheldrick, 1997a)'
_computing_structure_solution 'SHELXS97 (Sheldrick, 1997a)'
_diffrn_ambient_temperature 298(2)
_diffrn_measured_fraction_theta_full 1.000
_diffrn_measured_fraction_theta_max 1.000
_diffrn_measurement_device_type 'Bruker SMART CCD area-detector'
_diffrn_measurement_method '\f and \w'
_diffrn_radiation_monochromator graphite
_diffrn_radiation_source 'fine-focus sealed tube'
_diffrn_radiation_type MoK\a
_diffrn_radiation_wavelength 0.71073
_diffrn_reflns_av_R_equivalents 0.0389
_diffrn_reflns_av_sigmaI/netI 0.0374
_diffrn_reflns_limit_h_max 23
_diffrn_reflns_limit_h_min -22
_diffrn_reflns_limit_k_max 6
_diffrn_reflns_limit_k_min -9
_diffrn_reflns_limit_l_max 20
_diffrn_reflns_limit_l_min -17
_diffrn_reflns_number 13376
_diffrn_reflns_theta_full 25.00
_diffrn_reflns_theta_max 25.00
_diffrn_reflns_theta_min 2.07
_diffrn_standards_decay_% 0
_diffrn_standards_number 0
_exptl_absorpt_coefficient_mu 2.296
_exptl_absorpt_correction_T_max 0.560
_exptl_absorpt_correction_T_min 0.412
_exptl_absorpt_correction_type multi-scan
_exptl_absorpt_process_details '(SADABS; Sheldrick, 1996)'
_exptl_crystal_colour yellow
_exptl_crystal_density_diffrn 1.649
_exptl_crystal_density_method 'not measured'
_exptl_crystal_description block
_exptl_crystal_F_000 1416
_exptl_crystal_size_max 0.442
_exptl_crystal_size_mid 0.340
_exptl_crystal_size_min 0.264
_refine_diff_density_max 0.322
_refine_diff_density_min -0.344
_refine_ls_abs_structure_details 'Flack (1983), how many Friedel pairs'
_refine_ls_abs_structure_Flack 0.422(13)
_refine_ls_extinction_coef 0.0088(3)
_refine_ls_extinction_expression Fc^*^=kFc[1+0.001xFc^2^\l^3^/sin(2\q)]^-1/4^
_refine_ls_extinction_method 'SHELXL97 (Sheldrick, 1997a)'
_refine_ls_goodness_of_fit_ref 1.028
_refine_ls_hydrogen_treatment constr
_refine_ls_matrix_type full
_refine_ls_number_parameters 273
_refine_ls_number_reflns 4444
_refine_ls_number_restraints 1
_refine_ls_restrained_S_all 1.027
_refine_ls_R_factor_all 0.0342
_refine_ls_R_factor_gt 0.0305
_refine_ls_shift/su_max 0.012
_refine_ls_shift/su_mean 0.002
_refine_ls_structure_factor_coef Fsqd
_refine_ls_weighting_details 'calc w = 1/[\s^2^(Fo^2^)+(0.0434P)^2^] where P = (Fo^2^+2Fc^2^)/3'
_refine_ls_weighting_scheme calc
_refine_ls_wR_factor_gt 0.0733
_refine_ls_wR_factor_ref 0.0754
_reflns_number_gt 4074
_reflns_number_total 4444
_reflns_threshold_expression I>2\s(I)
_cod_data_source_file hg6186.cif
_cod_data_source_block I
_cod_database_code 2206199
_cod_database_fobs_code 2206199

loop_
_symmetry_equiv_pos_as_xyz
'x, y, z'
'-x, -y, z+1/2'
'x+1/2, -y, z'
'-x+1/2, y, z+1/2'

loop_
_atom_site_label
_atom_site_fract_x
_atom_site_fract_y
_atom_site_fract_z
_atom_site_U_iso_or_equiv
_atom_site_adp_type
_atom_site_calc_flag
_atom_site_refinement_flags
_atom_site_occupancy
_atom_site_type_symbol
Cu1 0.98750(2) 0.17093(4) 0.51273(3) 0.03287(13) Uani d . 1 Cu
Cu2 0.75845(2) 0.67886(4) 0.26378(3) 0.03302(13) Uani d . 1 Cu
Cl1 0.76059(7) 0.49620(13) 0.16849(8) 0.0539(4) Uani d . 1 Cl
Cl2 0.84625(5) 0.84057(12) 0.23143(8) 0.0559(3) Uani d . 1 Cl
Cl3 0.74523(8) 0.49756(14) 0.35848(8) 0.0529(4) Uani d . 1 Cl
Cl4 0.68310(5) 0.87701(12) 0.29374(7) 0.0457(3) Uani d . 1 Cl
Cl5 0.89349(5) 0.32206(10) 0.53355(7) 0.0496(3) Uani d . 1 Cl
Cl6 0.98513(6) -0.01845(14) 0.60637(7) 0.0492(3) Uani d . 1 Cl
Cl7 1.00403(7) -0.00179(13) 0.41576(8) 0.0529(4) Uani d . 1 Cl
Cl8 1.06010(5) 0.37969(12) 0.49128(7) 0.0502(3) Uani d . 1 Cl
N1 0.70350(14) 1.0942(3) 0.5176(2) 0.0362(7) Uani d . 1 N
N2 0.78896(14) 0.8582(3) 0.5161(2) 0.0359(7) Uani d . 1 N
N3 1.04192(15) 0.6038(4) 0.2619(2) 0.0370(7) Uani d . 1 N
N4 0.95721(15) 0.3659(4) 0.2633(2) 0.0351(7) Uani d . 1 N
C1 0.9521(2) 0.4566(5) 0.1901(3) 0.0467(10) Uani d . 1 C
H1A 0.9054 0.4914 0.1818 0.056 Uiso calc R 1 H
H1B 0.9652 0.3840 0.1488 0.056 Uiso calc R 1 H
C2 0.9985(2) 0.6074(6) 0.1917(3) 0.0509(11) Uani d . 1 C
H2A 1.0273 0.6077 0.1470 0.061 Uiso calc R 1 H
H2B 0.9713 0.7076 0.1912 0.061 Uiso calc R 1 H
C3 1.02823(17) 0.2993(4) 0.2711(3) 0.0436(10) Uani d . 1 C
H3A 1.0371 0.2187 0.2315 0.052 Uiso calc R 1 H
H3B 1.0334 0.2448 0.3198 0.052 Uiso calc R 1 H
C4 1.07815(19) 0.4423(4) 0.2648(3) 0.0519(11) Uani d . 1 C
H4A 1.1086 0.4410 0.3081 0.062 Uiso calc R 1 H
H4B 1.1054 0.4290 0.2194 0.062 Uiso calc R 1 H
C5 0.9430(2) 0.4810(5) 0.3265(3) 0.0453(11) Uani d . 1 C
H5A 0.9437 0.4208 0.3741 0.054 Uiso calc R 1 H
H5B 0.8982 0.5290 0.3201 0.054 Uiso calc R 1 H
C6 0.9956(2) 0.6168(5) 0.3285(3) 0.0580(13) Uani d . 1 C
H6A 0.9731 0.7238 0.3280 0.070 Uiso calc R 1 H
H6B 1.0218 0.6086 0.3749 0.070 Uiso calc R 1 H
C7 1.0927(2) 0.7427(5) 0.2602(4) 0.0657(14) Uani d . 1 C
H7A 1.1202 0.7386 0.3051 0.098 Uiso calc R 1 H
H7B 1.0691 0.8467 0.2582 0.098 Uiso calc R 1 H
H7C 1.1212 0.7315 0.2163 0.098 Uiso calc R 1 H
C8 0.9076(2) 0.2236(5) 0.2634(3) 0.0583(12) Uani d . 1 C
H8A 0.8622 0.2653 0.2571 0.087 Uiso calc R 1 H
H8B 0.9109 0.1650 0.3106 0.087 Uiso calc R 1 H
H8C 0.9182 0.1497 0.2224 0.087 Uiso calc R 1 H
C9 0.7509(2) 1.1126(5) 0.4509(3) 0.0444(10) Uani d . 1 C
H9A 0.7751 1.2169 0.4546 0.053 Uiso calc R 1 H
H9B 0.7249 1.1128 0.4042 0.053 Uiso calc R 1 H
C10 0.8009(2) 0.9707(5) 0.4504(3) 0.0444(10) Uani d . 1 C
H10A 0.7961 0.9089 0.4035 0.053 Uiso calc R 1 H
H10B 0.8469 1.0139 0.4527 0.053 Uiso calc R 1 H
C11 0.66734(17) 0.9317(4) 0.5113(3) 0.0418(9) Uani d . 1 C
H11A 0.6408 0.9294 0.4649 0.050 Uiso calc R 1 H
H11B 0.6364 0.9188 0.5537 0.050 Uiso calc R 1 H
C12 0.71757(17) 0.7913(4) 0.5108(3) 0.0458(10) Uani d . 1 C
H12A 0.7125 0.7276 0.4645 0.055 Uiso calc R 1 H
H12B 0.7087 0.7183 0.5534 0.055 Uiso calc R 1 H
C13 0.7444(2) 1.0952(5) 0.5884(3) 0.0446(10) Uani d . 1 C
H13A 0.7145 1.0827 0.6318 0.054 Uiso calc R 1 H
H13B 0.7680 1.2001 0.5932 0.054 Uiso calc R 1 H
C14 0.7959(2) 0.9537(5) 0.5869(2) 0.0425(10) Uani d . 1 C
H14A 0.8416 0.9983 0.5905 0.051 Uiso calc R 1 H
H14B 0.7884 0.8814 0.6300 0.051 Uiso calc R 1 H
C15 0.8395(2) 0.7190(5) 0.5138(4) 0.0645(13) Uani d . 1 C
H15A 0.8847 0.7632 0.5168 0.097 Uiso calc R 1 H
H15B 0.8344 0.6589 0.4672 0.097 Uiso calc R 1 H
H15C 0.8316 0.6459 0.5558 0.097 Uiso calc R 1 H
C16 0.6536(2) 1.2351(5) 0.5183(4) 0.0661(13) Uani d . 1 C
H16A 0.6234 1.2230 0.5607 0.099 Uiso calc R 1 H
H16B 0.6278 1.2345 0.4721 0.099 Uiso calc R 1 H
H16C 0.6778 1.3380 0.5226 0.099 Uiso calc R 1 H

loop_
_atom_site_aniso_label
_atom_site_aniso_U_11
_atom_site_aniso_U_22
_atom_site_aniso_U_33
_atom_site_aniso_U_12
_atom_site_aniso_U_13
_atom_site_aniso_U_23
Cu1 0.0344(2) 0.0283(2) 0.0359(2) 0.00085(15) 0.0002(2) -0.0004(2)
Cu2 0.0343(2) 0.0292(2) 0.0356(2) -0.00030(17) -0.00056(19) -0.0018(2)
Cl1 0.0718(9) 0.0435(8) 0.0464(8) -0.0016(5) 0.0005(6) -0.0170(5)
Cl2 0.0394(5) 0.0427(6) 0.0855(9) -0.0103(4) 0.0015(6) 0.0099(5)
Cl3 0.0646(8) 0.0482(8) 0.0458(8) 0.0008(5) 0.0008(6) 0.0139(5)
Cl4 0.0436(5) 0.0410(5) 0.0526(6) 0.0097(4) -0.0018(5) -0.0094(5)
Cl5 0.0331(5) 0.0373(5) 0.0784(9) 0.0067(4) -0.0030(5) -0.0042(5)
Cl6 0.0580(7) 0.0428(7) 0.0467(8) 0.0022(5) -0.0006(6) 0.0125(5)
Cl7 0.0744(9) 0.0430(8) 0.0414(8) 0.0016(5) 0.0006(6) -0.0137(5)
Cl8 0.0418(5) 0.0368(5) 0.0721(8) -0.0068(4) 0.0029(5) 0.0063(5)
N1 0.0352(15) 0.0286(14) 0.0448(18) 0.0021(12) -0.0063(17) -0.0031(17)
N2 0.0326(15) 0.0305(14) 0.0448(18) 0.0005(11) -0.0057(17) -0.0002(17)
N3 0.0357(16) 0.0280(15) 0.047(2) -0.0018(13) -0.0041(17) 0.0049(16)
N4 0.0313(16) 0.0323(15) 0.0415(19) 0.0008(12) -0.0014(16) 0.0056(15)
C1 0.048(2) 0.051(2) 0.042(3) -0.001(2) -0.006(2) 0.000(2)
C2 0.049(2) 0.063(3) 0.040(3) -0.002(2) -0.003(2) 0.015(2)
C3 0.0348(19) 0.037(2) 0.059(3) 0.0087(16) -0.007(2) 0.000(2)
C4 0.034(2) 0.038(2) 0.084(3) 0.0052(16) -0.005(2) 0.004(2)
C5 0.048(3) 0.050(2) 0.038(2) 0.0036(19) 0.011(2) -0.0032(19)
C6 0.091(4) 0.036(2) 0.047(3) 0.000(2) 0.009(3) -0.013(2)
C7 0.062(3) 0.038(2) 0.097(4) -0.017(2) -0.020(3) 0.014(3)
C8 0.049(2) 0.045(2) 0.081(3) -0.021(2) -0.009(3) 0.006(2)
C9 0.051(2) 0.047(2) 0.035(3) -0.006(2) -0.0072(19) 0.0075(19)
C10 0.042(2) 0.055(3) 0.036(2) -0.007(2) 0.008(2) -0.0047(19)
C11 0.0329(18) 0.0348(19) 0.058(2) -0.0067(15) 0.000(2) 0.000(2)
C12 0.0324(19) 0.0326(18) 0.072(3) -0.0089(15) -0.005(2) 0.004(2)
C13 0.056(2) 0.038(2) 0.040(3) -0.0049(19) 0.004(2) -0.0120(19)
C14 0.045(2) 0.051(2) 0.031(2) 0.002(2) -0.0083(19) -0.0008(19)
C15 0.045(2) 0.048(2) 0.101(4) 0.0174(19) -0.012(3) -0.009(3)
C16 0.052(2) 0.046(2) 0.100(4) 0.0182(19) -0.004(3) -0.009(3)

loop_
_atom_type_symbol
_atom_type_description
_atom_type_scat_dispersion_real
_atom_type_scat_dispersion_imag
_atom_type_scat_source
C C 0.0033 0.0016 'International Tables Vol C Tables 4.2.6.8 and 6.1.1.4'
H H 0.0000 0.0000 'International Tables Vol C Tables 4.2.6.8 and 6.1.1.4'
N N 0.0061 0.0033 'International Tables Vol C Tables 4.2.6.8 and 6.1.1.4'
Cl Cl 0.1484 0.1585 'International Tables Vol C Tables 4.2.6.8 and 6.1.1.4'
Cu Cu 0.3201 1.2651 'International Tables Vol C Tables 4.2.6.8 and 6.1.1.4'

loop_
_geom_angle_atom_site_label_1
_geom_angle_atom_site_label_2
_geom_angle_atom_site_label_3
_geom_angle
_geom_angle_publ_flag
Cl7 Cu1 Cl8 104.36(5) y
Cl7 Cu1 Cl5 125.81(5) y
Cl8 Cu1 Cl5 98.22(4) y
Cl7 Cu1 Cl6 98.11(4) y
Cl8 Cu1 Cl6 130.39(5) y
Cl5 Cu1 Cl6 103.42(5) y
Cl3 Cu2 Cl1 97.59(4) y
Cl3 Cu2 Cl2 131.45(5) y
Cl1 Cu2 Cl2 100.28(5) y
Cl3 Cu2 Cl4 102.36(5) y
Cl1 Cu2 Cl4 131.28(5) y
Cl2 Cu2 Cl4 98.81(4) y
C13 N1 C11 108.9(3) ?
C13 N1 C16 110.0(4) ?
C11 N1 C16 110.8(3) ?
C13 N1 C9 108.8(3) ?
C11 N1 C9 108.8(3) ?
C16 N1 C9 109.6(3) ?
C14 N2 C10 109.0(3) ?
C14 N2 C15 110.7(4) ?
C10 N2 C15 109.3(4) ?
C14 N2 C12 109.0(3) ?
C10 N2 C12 108.5(3) ?
C15 N2 C12 110.3(3) ?
C4 N3 C6 109.1(3) ?
C4 N3 C7 109.7(3) ?
C6 N3 C7 111.6(4) ?
C4 N3 C2 108.5(3) ?
C6 N3 C2 107.5(3) ?
C7 N3 C2 110.3(3) ?
C5 N4 C1 109.4(3) ?
C5 N4 C3 109.4(3) ?
C1 N4 C3 108.6(3) ?
C5 N4 C8 111.0(3) ?
C1 N4 C8 109.4(3) ?
C3 N4 C8 109.1(3) ?
N4 C1 C2 109.7(3) ?
N4 C1 H1A 109.7 ?
C2 C1 H1A 109.7 ?
N4 C1 H1B 109.7 ?
C2 C1 H1B 109.7 ?
H1A C1 H1B 108.2 ?
N3 C2 C1 109.9(3) ?
N3 C2 H2A 109.7 ?
C1 C2 H2A 109.7 ?
N3 C2 H2B 109.7 ?
C1 C2 H2B 109.7 ?
H2A C2 H2B 108.2 ?
N4 C3 C4 108.7(3) ?
N4 C3 H3A 109.9 ?
C4 C3 H3A 109.9 ?
N4 C3 H3B 109.9 ?
C4 C3 H3B 109.9 ?
H3A C3 H3B 108.3 ?
N3 C4 C3 111.1(3) ?
N3 C4 H4A 109.4 ?
C3 C4 H4A 109.4 ?
N3 C4 H4B 109.4 ?
C3 C4 H4B 109.4 ?
H4A C4 H4B 108.0 ?
N4 C5 C6 110.3(3) ?
N4 C5 H5A 109.6 ?
C6 C5 H5A 109.6 ?
N4 C5 H5B 109.6 ?
C6 C5 H5B 109.6 ?
H5A C5 H5B 108.1 ?
N3 C6 C5 110.4(3) ?
N3 C6 H6A 109.6 ?
C5 C6 H6A 109.6 ?
N3 C6 H6B 109.6 ?
C5 C6 H6B 109.6 ?
H6A C6 H6B 108.1 ?
N3 C7 H7A 109.5 ?
N3 C7 H7B 109.5 ?
H7A C7 H7B 109.5 ?
N3 C7 H7C 109.5 ?
H7A C7 H7C 109.5 ?
H7B C7 H7C 109.5 ?
N4 C8 H8A 109.5 ?
N4 C8 H8B 109.5 ?
H8A C8 H8B 109.5 ?
N4 C8 H8C 109.5 ?
H8A C8 H8C 109.5 ?
H8B C8 H8C 109.5 ?
N1 C9 C10 109.4(3) ?
N1 C9 H9A 109.8 ?
C10 C9 H9A 109.8 ?
N1 C9 H9B 109.8 ?
C10 C9 H9B 109.8 ?
H9A C9 H9B 108.2 ?
N2 C10 C9 110.8(3) ?
N2 C10 H10A 109.5 ?
C9 C10 H10A 109.5 ?
N2 C10 H10B 109.5 ?
C9 C10 H10B 109.5 ?
H10A C10 H10B 108.1 ?
N1 C11 C12 110.5(3) ?
N1 C11 H11A 109.6 ?
C12 C11 H11A 109.6 ?
N1 C11 H11B 109.6 ?
C12 C11 H11B 109.6 ?
H11A C11 H11B 108.1 ?
C11 C12 N2 109.9(3) ?
C11 C12 H12A 109.7 ?
N2 C12 H12A 109.7 ?
C11 C12 H12B 109.7 ?
N2 C12 H12B 109.7 ?
H12A C12 H12B 108.2 ?
N1 C13 C14 109.8(3) ?
N1 C13 H13A 109.7 ?
C14 C13 H13A 109.7 ?
N1 C13 H13B 109.7 ?
C14 C13 H13B 109.7 ?
H13A C13 H13B 108.2 ?
N2 C14 C13 110.2(3) ?
N2 C14 H14A 109.6 ?
C13 C14 H14A 109.6 ?
N2 C14 H14B 109.6 ?
C13 C14 H14B 109.6 ?
H14A C14 H14B 108.1 ?
N2 C15 H15A 109.5 ?
N2 C15 H15B 109.5 ?
H15A C15 H15B 109.5 ?
N2 C15 H15C 109.5 ?
H15A C15 H15C 109.5 ?
H15B C15 H15C 109.5 ?
N1 C16 H16A 109.5 ?
N1 C16 H16B 109.5 ?
H16A C16 H16B 109.5 ?
N1 C16 H16C 109.5 ?
H16A C16 H16C 109.5 ?
H16B C16 H16C 109.5 ?

loop_
_geom_bond_atom_site_label_1
_geom_bond_atom_site_label_2
_geom_bond_distance
_geom_bond_publ_flag
Cu1 Cl7 2.2309(14) y
Cu1 Cl8 2.2407(10) y
Cu1 Cl5 2.2448(9) y
Cu1 Cl6 2.2515(14) y
Cu2 Cl3 2.2364(14) y
Cu2 Cl1 2.2367(13) y
Cu2 Cl2 2.2382(10) y
Cu2 Cl4 2.2434(10) y
N1 C13 1.486(5) ?
N1 C11 1.496(4) ?
N1 C16 1.502(4) ?
N1 C9 1.506(5) ?
N2 C14 1.474(5) ?
N2 C10 1.491(5) ?
N2 C15 1.500(4) ?
N2 C12 1.506(4) ?
N3 C4 1.486(5) ?
N3 C6 1.491(5) ?
N3 C7 1.501(5) ?
N3 C2 1.505(5) ?
N4 C5 1.477(5) ?
N4 C1 1.488(5) ?
N4 C3 1.503(4) ?
N4 C8 1.507(5) ?
C1 C2 1.522(6) ?
C1 H1A 0.9700 ?
C1 H1B 0.9700 ?
C2 H2A 0.9700 ?
C2 H2B 0.9700 ?
C3 C4 1.519(5) ?
C3 H3A 0.9700 ?
C3 H3B 0.9700 ?
C4 H4A 0.9700 ?
C4 H4B 0.9700 ?
C5 C6 1.507(6) ?
C5 H5A 0.9700 ?
C5 H5B 0.9700 ?
C6 H6A 0.9700 ?
C6 H6B 0.9700 ?
C7 H7A 0.9600 ?
C7 H7B 0.9600 ?
C7 H7C 0.9600 ?
C8 H8A 0.9600 ?
C8 H8B 0.9600 ?
C8 H8C 0.9600 ?
C9 C10 1.510(6) ?
C9 H9A 0.9700 ?
C9 H9B 0.9700 ?
C10 H10A 0.9700 ?
C10 H10B 0.9700 ?
C11 C12 1.503(5) ?
C11 H11A 0.9700 ?
C11 H11B 0.9700 ?
C12 H12A 0.9700 ?
C12 H12B 0.9700 ?
C13 C14 1.527(5) ?
C13 H13A 0.9700 ?
C13 H13B 0.9700 ?
C14 H14A 0.9700 ?
C14 H14B 0.9700 ?
C15 H15A 0.9600 ?
C15 H15B 0.9600 ?
C15 H15C 0.9600 ?
C16 H16A 0.9600 ?
C16 H16B 0.9600 ?
C16 H16C 0.9600 ?

loop_
_geom_hbond_atom_site_label_D
_geom_hbond_atom_site_label_H
_geom_hbond_atom_site_label_A
_geom_hbond_site_symmetry_A
_geom_hbond_distance_DH
_geom_hbond_distance_HA
_geom_hbond_distance_DA
_geom_hbond_angle_DHA
C2 H2B Cl2 . 0.97 2.77 3.604(5) 144
C3 H3B Cl7 . 0.97 2.68 3.556(5) 151
C12 H12A Cl3 . 0.97 2.71 3.626(5) 157
C6 H6A Cl7 1_565 0.97 2.77 3.446(4) 127
C2 H2A Cl5 2_764 0.97 2.60 3.552(5) 167
C3 H3A Cl6 2_754 0.97 2.77 3.695(5) 160
C12 H12B Cl1 4_655 0.97 2.78 3.688(5) 157
C13 H13B Cl1 4_665 0.97 2.79 3.534(4) 134

loop_
_geom_torsion_atom_site_label_1
_geom_torsion_atom_site_label_2
_geom_torsion_atom_site_label_3
_geom_torsion_atom_site_label_4
_geom_torsion
_geom_torsion_publ_flag
C5 N4 C1 C2 54.4(4) ?
C3 N4 C1 C2 -64.8(4) ?
C8 N4 C1 C2 176.2(3) ?
C4 N3 C2 C1 54.2(4) ?
C6 N3 C2 C1 -63.7(4) ?
C7 N3 C2 C1 174.4(4) ?
N4 C1 C2 N3 7.9(5) y
C5 N4 C3 C4 -62.8(5) ?
C1 N4 C3 C4 56.5(4) ?
C8 N4 C3 C4 175.6(4) ?
C6 N3 C4 C3 54.2(5) ?
C7 N3 C4 C3 176.8(4) ?
C2 N3 C4 C3 -62.7(5) ?
N4 C3 C4 N3 6.5(5) y
C1 N4 C5 C6 -62.7(4) ?
C3 N4 C5 C6 56.1(4) ?
C8 N4 C5 C6 176.6(4) ?
C4 N3 C6 C5 -61.4(5) ?
C7 N3 C6 C5 177.1(4) ?
C2 N3 C6 C5 56.1(4) ?
N4 C5 C6 N3 5.5(5) y
C13 N1 C9 C10 59.8(4) ?
C11 N1 C9 C10 -58.7(4) ?
C16 N1 C9 C10 -180.0(3) ?
C14 N2 C10 C9 -58.8(4) ?
C15 N2 C10 C9 -180.0(3) ?
C12 N2 C10 C9 59.7(4) ?
N1 C9 C10 N2 -0.9(5) y
C13 N1 C11 C12 -58.7(5) ?
C16 N1 C11 C12 -179.8(5) ?
C9 N1 C11 C12 59.7(5) ?
N1 C11 C12 N2 -0.6(6) y
C14 N2 C12 C11 59.6(5) ?
C10 N2 C12 C11 -58.9(5) ?
C15 N2 C12 C11 -178.6(5) ?
C11 N1 C13 C14 59.5(4) ?
C16 N1 C13 C14 -179.0(3) ?
C9 N1 C13 C14 -59.0(4) ?
C10 N2 C14 C13 59.5(4) ?
C15 N2 C14 C13 179.8(3) ?
C12 N2 C14 C13 -58.7(4) ?
N1 C13 C14 N2 -0.6(5) y
